data_7708919
loop_
_publ_author_name
'Chishiro, Akane'
'Konishi, Masafumi'
'Inaba, Ryoto'
'Yumura, Takashi'
'Imoto, Hiroaki'
'Naka, Kensuke'

_publ_section_title
;
 Tertiary arsine ligands for the Stille coupling reaction.
;
_journal_issue 1
_journal_name_full 'Dalton transactions (Cambridge, England : 2003)'
_journal_page_first 95
_journal_page_last 103
_journal_paper_doi 10.1039/d1dt02955j
_journal_volume 51
_journal_year 2021
_chemical_formula_moiety 'C36 H24 As2 Cl2 F6 Pd'
_chemical_formula_sum 'C36 H24 As2 Cl2 F6 Pd'
_chemical_formula_weight 897.73
_space_group_crystal_system monoclinic
_space_group_IT_number 15
_space_group_name_Hall '-C 2yc'
_space_group_name_H-M_alt 'C 1 2/c 1'
_atom_sites_solution_hydrogens geom
_atom_sites_solution_primary direct
_atom_sites_solution_secondary difmap
_audit_update_record
;
2021-06-01 deposited with the CCDC.	2021-11-09 downloaded from the CCDC.
;
_cell_angle_alpha 90.0000
_cell_angle_beta 115.517(17)
_cell_angle_gamma 90.0000
_cell_formula_units_Z 4
_cell_length_a 28.176(13)
_cell_length_b 8.095(2)
_cell_length_c 17.069(7)
_cell_measurement_reflns_used 3686
_cell_measurement_temperature 273
_cell_measurement_theta_max 27.49
_cell_measurement_theta_min 3.10
_cell_volume 3513(2)
_computing_cell_refinement DTREK
_computing_data_collection DTREK
_computing_data_reduction DTREK
_computing_molecular_graphics 'CrystalStructure 4.1'
_computing_publication_material 'CrystalStructure 4.1 (Rigaku, 2014)'
_computing_structure_refinement 'SHELXL2013 (Sheldrick, 2008)'
_computing_structure_solution 'SHELXS2013 (Sheldrick, 2008)'
_diffrn_ambient_temperature 273
_diffrn_detector_area_resol_mean 13.653
_diffrn_measured_fraction_theta_full 0.997
_diffrn_measured_fraction_theta_max 0.996
_diffrn_measurement_device_type 'Rigaku XtaLAB mini'
_diffrn_measurement_method \w
_diffrn_radiation_type 'Mo K\a'
_diffrn_radiation_wavelength 0.71075
_diffrn_reflns_av_R_equivalents 0.0533
_diffrn_reflns_Laue_measured_fraction_full 0.997
_diffrn_reflns_Laue_measured_fraction_max 0.996
_diffrn_reflns_limit_h_max 36
_diffrn_reflns_limit_h_min -36
_diffrn_reflns_limit_k_max 10
_diffrn_reflns_limit_k_min -10
_diffrn_reflns_limit_l_max 22
_diffrn_reflns_limit_l_min -22
_diffrn_reflns_number 16968
_diffrn_reflns_point_group_measured_fraction_full 0.997
_diffrn_reflns_point_group_measured_fraction_max 0.996
_diffrn_reflns_theta_full 25.242
_diffrn_reflns_theta_max 27.445
_diffrn_reflns_theta_min 3.104
_diffrn_standards_number 0
_exptl_absorpt_coefficient_mu 2.607
_exptl_absorpt_correction_T_max 0.791
_exptl_absorpt_correction_T_min 0.586
_exptl_absorpt_correction_type multi-scan
_exptl_absorpt_process_details 'REQAB (Rigaku, 1998)'
_exptl_crystal_colour yellow
_exptl_crystal_density_diffrn 1.697
_exptl_crystal_density_method 'not measured'
_exptl_crystal_description block
_exptl_crystal_F_000 1760.00
_exptl_crystal_size_max 0.340
_exptl_crystal_size_mid 0.200
_exptl_crystal_size_min 0.090
_refine_diff_density_max 1.83
_refine_diff_density_min -0.99
_refine_ls_extinction_method none
_refine_ls_goodness_of_fit_ref 1.069
_refine_ls_hydrogen_treatment constr
_refine_ls_number_parameters 214
_refine_ls_number_reflns 4002
_refine_ls_number_restraints 0
_refine_ls_R_factor_all 0.0691
_refine_ls_R_factor_gt 0.0511
_refine_ls_shift/su_max 0.000
_refine_ls_structure_factor_coef Fsqd
_refine_ls_weighting_details 'w = 1/[\s^2^(Fo^2^)+(0.0812P)^2^+2.0008P] where P=(Fo^2^+2Fc^2^)/3'
_refine_ls_weighting_scheme calc
_refine_ls_wR_factor_gt 0.1329
_refine_ls_wR_factor_ref 0.1478
_reflns_number_gt 3034
_reflns_number_total 4002
_reflns_threshold_expression F^2^>2.0\s(F^2^)
_cod_data_source_file d1dt02955j2.cif
_cod_data_source_block 1a-Pd
_cod_depositor_comments 'Adding full bibliography for 7708916--7708920.cif.'
_cod_database_code 7708919
_shelxl_res_file
;

    shelxl.res created by SHELXL-2014/7

TITL Pd_p-FTPA
CELL  0.71075 28.17570 8.09460 17.06910 90.00000 115.51730 90.00000
ZERR  4 0.01320 0.00206 0.00743 0.00000 0.01740 0.00000
LATT 7
SYMM    -X,    +Y, .50-Z
SFAC C H AS CL F PD
UNIT 144 96 8 8 24 4
L.S. 5
FMAP 2
PLAN -25
WPDB -2
HTAB
BOND $H
CONF
LIST 4
TEMP 0.0
ACTA
SIZE 0.090 0.340 0.200
WGHT    0.081200    2.000800
FVAR       0.58149
PD1   6    0.250000    0.250000    0.500000    10.50000    0.04861    0.03875 =
         0.04050   -0.00202    0.02178    0.00170
AS1   3    0.167572    0.104215    0.454379    11.00000    0.04884    0.04070 =
         0.04324   -0.00158    0.02213    0.00098
CL1   4    0.282562    0.049775    0.442413    11.00000    0.06167    0.06845 =
         0.08597   -0.03211    0.03437    0.00150
F1    5   -0.015748    0.561778    0.362490    11.00000    0.18766    0.28681 =
         0.18181    0.06242    0.08485    0.18847
F2    5    0.111904   -0.339003    0.144559    11.00000    0.13009    0.10580 =
         0.08775   -0.05487    0.05577   -0.02816
F3    5    0.173875   -0.313666    0.750083    11.00000    0.15297    0.09084 =
         0.09517    0.04641    0.07916    0.02356
C1    1    0.105526    0.244650    0.422519    11.00000    0.06897    0.05567 =
         0.04712   -0.00569    0.02907    0.00631
C2    1    0.104089    0.387675    0.377805    11.00000    0.06600    0.06335 =
         0.07033    0.00085    0.01961    0.01380
AFIX  43
H2    2    0.131577    0.412049    0.363319    11.00000   -1.20000
AFIX   0
C3    1    0.061972    0.495479    0.354262    11.00000    0.10413    0.08856 =
         0.08319    0.00522    0.02296    0.04273
AFIX  43
H3    2    0.059904    0.591346    0.322921    11.00000   -1.20000
AFIX   0
C4    1    0.023948    0.453977    0.379273    11.00000    0.13714    0.16743 =
         0.08191    0.02209    0.04267    0.10698
C5    1    0.024509    0.315715    0.424977    11.00000    0.09363    0.22186 =
         0.12840    0.03937    0.07098    0.07080
AFIX  43
H5    2   -0.002375    0.294606    0.441421    11.00000   -1.20000
AFIX   0
C6    1    0.066352    0.207098    0.446352    11.00000    0.07430    0.13048 =
         0.08958    0.03124    0.05436    0.03350
AFIX  43
H6    2    0.067684    0.110150    0.476469    11.00000   -1.20000
AFIX   0
C7    1    0.145968   -0.045494    0.356705    11.00000    0.05489    0.04489 =
         0.04702   -0.00727    0.02448   -0.00520
C8    1    0.104163   -0.010228    0.279027    11.00000    0.06592    0.05545 =
         0.05334   -0.00500    0.02217    0.00027
AFIX  43
H8    2    0.083896    0.083297    0.274098    11.00000   -1.20000
AFIX   0
C9    1    0.091875   -0.112146    0.208107    11.00000    0.07100    0.07637 =
         0.05050   -0.01282    0.01911   -0.01314
AFIX  43
H9    2    0.062922   -0.089950    0.155936    11.00000   -1.20000
AFIX   0
C10   1    0.122744   -0.244928    0.215926    11.00000    0.08278    0.05845 =
         0.07197   -0.02607    0.04661   -0.02098
C11   1    0.164183   -0.285957    0.291401    11.00000    0.08298    0.05051 =
         0.09714   -0.02203    0.05364   -0.01222
AFIX  43
H11   2    0.184047   -0.379785    0.294887    11.00000   -1.20000
AFIX   0
C12   1    0.176472   -0.185023    0.363636    11.00000    0.06441    0.04398 =
         0.06974   -0.00944    0.02844   -0.00274
AFIX  43
H12   2    0.204799   -0.210556    0.416048    11.00000   -1.20000
AFIX   0
C13   1    0.168798   -0.032714    0.547478    11.00000    0.05547    0.04758 =
         0.05055    0.00222    0.02705    0.00410
C14   1    0.138196   -0.174051    0.531449    11.00000    0.08486    0.05425 =
         0.07144   -0.00087    0.04688   -0.00612
AFIX  43
H14   2    0.116584   -0.204474    0.474561    11.00000   -1.20000
AFIX   0
C15   1    0.139593   -0.271401    0.600347    11.00000    0.10763    0.05194 =
         0.09420    0.00540    0.06853   -0.00313
AFIX  43
H15   2    0.119287   -0.366481    0.590430    11.00000   -1.20000
AFIX   0
C16   1    0.171698   -0.221494    0.681958    11.00000    0.09054    0.05943 =
         0.07593    0.02136    0.05239    0.02040
C17   1    0.202489   -0.083175    0.701075    11.00000    0.07725    0.08137 =
         0.05183    0.01049    0.02810    0.01315
AFIX  43
H17   2    0.223912   -0.053795    0.758213    11.00000   -1.20000
AFIX   0
C18   1    0.200614    0.011830    0.632091    11.00000    0.06002    0.06253 =
         0.05391    0.00596    0.02677    0.00717
AFIX  43
H18   2    0.221073    0.106764    0.643049    11.00000   -1.20000
AFIX   0
HKLF 4
 
REM  Pd_p-FTPA
REM R1 =  0.0511 for    3034 Fo > 4sig(Fo)  and  0.0691 for all    4002 data
REM    214 parameters refined using      0 restraints
 
END  
     
WGHT      0.0805      2.1743 

REM Instructions for potential hydrogen bonds
EQIV $1 x, -y-1, z-1/2
HTAB C11 F3_$1
EQIV $2 x, -y-1, z+1/2
HTAB C15 F2_$2
EQIV $3 x, -y, z+1/2
HTAB C17 Cl1_$3

REM Highest difference peak  1.831,  deepest hole -0.989,  1-sigma level  0.110
Q1    1   0.1687  0.3992  0.4555  11.00000  0.05    1.83
Q2    1   0.2503 -0.0416  0.4994  11.00000  0.05    1.43
Q3    1   0.2061  0.1142  0.4827  11.00000  0.05    0.70
Q4    1   0.0838  0.5457  0.4105  11.00000  0.05    0.55
Q5    1   0.2023  0.2434  0.4757  11.00000  0.05    0.51
Q6    1   0.1694 -0.3124  0.4559  11.00000  0.05    0.48
Q7    1   0.2858  0.4553  0.4486  11.00000  0.05    0.47
Q8    1   0.2544 -0.1748  0.4096  11.00000  0.05    0.44
Q9    1   0.2894  0.0346  0.4945  11.00000  0.05    0.43
Q10   1   0.2907  0.1357  0.5023  11.00000  0.05    0.37
Q11   1   0.2791 -0.1212  0.3477  11.00000  0.05    0.37
Q12   1   0.2998  0.2781  0.4810  11.00000  0.05    0.37
Q13   1   0.1322 -0.0850  0.5200  11.00000  0.05    0.36
Q14   1   0.2791  0.1315  0.4270  11.00000  0.05    0.36
Q15   1   0.0420  0.3815  0.4469  11.00000  0.05    0.35
Q16   1   0.0134  0.3887  0.3778  11.00000  0.05    0.34
Q17   1   0.1223  0.2095  0.4222  11.00000  0.05    0.33
Q18   1   0.2467 -0.3170  0.4034  11.00000  0.05    0.32
Q19   1   0.2096  0.4928  0.4557  11.00000  0.05    0.32
Q20   1   0.0463  0.4567  0.3901  11.00000  0.05    0.31
Q21   1   0.2907 -0.0540  0.3803  11.00000  0.05    0.30
Q22   1   0.1959 -0.4047  0.3930  11.00000  0.05    0.30
Q23   1   0.1330 -0.4208  0.5100  11.00000  0.05    0.30
Q24   1   0.1327  0.1872  0.5141  11.00000  0.05    0.29
Q25   1   0.0560  0.0311  0.4605  11.00000  0.05    0.29
;

loop_
_symmetry_equiv_pos_site_id
_space_group_symop_operation_xyz
1 +X,+Y,+Z
2 -X,+Y,1/2-Z
3 -X,-Y,-Z
4 +X,-Y,1/2+Z
5 1/2+X,1/2+Y,+Z
6 1/2-X,1/2+Y,1/2-Z
7 1/2-X,1/2-Y,-Z
8 1/2+X,1/2-Y,1/2+Z

loop_
_atom_site_label
_atom_site_type_symbol
_atom_site_fract_x
_atom_site_fract_y
_atom_site_fract_z
_atom_site_U_iso_or_equiv
_atom_site_adp_type
_atom_site_occupancy
_atom_site_site_symmetry_multiplicity
_atom_site_calc_flag
_atom_site_refinement_flags
_atom_site_disorder_assembly
_atom_site_disorder_group
Pd1 Pd 0.25 0.25 0.5 0.04171(17) Uani 1 4 d . . .
As1 As 0.16757(2) 0.10421(6) 0.45438(3) 0.04345(17) Uani 1 8 d . . .
Cl1 Cl 0.28256(6) 0.04978(19) 0.44241(10) 0.0711(4) Uani 1 8 d . . .
F1 F -0.0158(3) 0.5618(11) 0.3625(5) 0.217(4) Uani 1 8 d . . .
F2 F 0.11190(19) -0.3390(6) 0.1446(3) 0.1048(14) Uani 1 8 d . . .
F3 F 0.1739(2) -0.3137(5) 0.7501(3) 0.1039(14) Uani 1 8 d . . .
C1 C 0.1055(2) 0.2447(6) 0.4225(3) 0.0558(13) Uani 1 8 d . . .
C2 C 0.1041(3) 0.3877(7) 0.3778(4) 0.0700(16) Uani 1 8 d . . .
C3 C 0.0620(4) 0.4955(10) 0.3543(5) 0.098(3) Uani 1 8 d . . .
C4 C 0.0239(4) 0.4540(15) 0.3793(6) 0.130(4) Uani 1 8 d . . .
C5 C 0.0245(4) 0.3157(16) 0.4250(7) 0.140(4) Uani 1 8 d . . .
C6 C 0.0664(3) 0.2071(11) 0.4464(5) 0.091(2) Uani 1 8 d . . .
C7 C 0.14597(19) -0.0455(6) 0.3567(3) 0.0480(10) Uani 1 8 d . . .
C8 C 0.1042(2) -0.0102(7) 0.2790(3) 0.0595(13) Uani 1 8 d . . .
C9 C 0.0919(3) -0.1122(8) 0.2081(4) 0.0684(16) Uani 1 8 d . . .
C10 C 0.1227(3) -0.2449(7) 0.2159(4) 0.0664(16) Uani 1 8 d . . .
C11 C 0.1642(3) -0.2860(7) 0.2914(5) 0.0716(17) Uani 1 8 d . . .
C12 C 0.1765(2) -0.1850(6) 0.3636(4) 0.0595(13) Uani 1 8 d . . .
C13 C 0.1688(2) -0.0327(6) 0.5475(3) 0.0497(11) Uani 1 8 d . . .
C14 C 0.1382(3) -0.1741(7) 0.5314(4) 0.0655(14) Uani 1 8 d . . .
C15 C 0.1396(3) -0.2714(7) 0.6004(5) 0.0758(18) Uani 1 8 d . . .
C16 C 0.1717(3) -0.2215(8) 0.6820(4) 0.0695(17) Uani 1 8 d . . .
C17 C 0.2025(3) -0.0832(8) 0.7011(4) 0.0700(16) Uani 1 8 d . . .
C18 C 0.2006(2) 0.0118(7) 0.6321(3) 0.0580(13) Uani 1 8 d . . .
H2 H 0.13158 0.41205 0.36332 0.0840 Uiso 1 8 calc R . .
H3 H 0.0599 0.59135 0.32292 0.1177 Uiso 1 8 calc R . .
H5 H -0.00237 0.29461 0.44142 0.1677 Uiso 1 8 calc R . .
H6 H 0.06768 0.11015 0.47647 0.1097 Uiso 1 8 calc R . .
H8 H 0.0839 0.0833 0.2741 0.0714 Uiso 1 8 calc R . .
H9 H 0.06292 -0.08995 0.15594 0.0821 Uiso 1 8 calc R . .
H11 H 0.18405 -0.37978 0.29489 0.0860 Uiso 1 8 calc R . .
H12 H 0.2048 -0.21056 0.41605 0.0714 Uiso 1 8 calc R . .
H14 H 0.11658 -0.20447 0.47456 0.0786 Uiso 1 8 calc R . .
H15 H 0.11929 -0.36648 0.59043 0.0909 Uiso 1 8 calc R . .
H17 H 0.22391 -0.05379 0.75821 0.0840 Uiso 1 8 calc R . .
H18 H 0.22107 0.10676 0.64305 0.0696 Uiso 1 8 calc R . .

loop_
_atom_site_aniso_label
_atom_site_aniso_U_11
_atom_site_aniso_U_22
_atom_site_aniso_U_33
_atom_site_aniso_U_12
_atom_site_aniso_U_13
_atom_site_aniso_U_23
Pd1 0.0486(3) 0.0388(3) 0.0405(3) 0.00170(19) 0.0218(2) -0.00202(18)
As1 0.0488(3) 0.0407(3) 0.0432(3) 0.00098(19) 0.0221(2) -0.00158(18)
Cl1 0.0617(8) 0.0684(9) 0.0860(10) 0.0015(7) 0.0344(7) -0.0321(8)
F1 0.188(7) 0.287(9) 0.182(6) 0.188(7) 0.085(5) 0.062(6)
F2 0.130(4) 0.106(3) 0.088(3) -0.028(3) 0.056(3) -0.055(2)
F3 0.153(4) 0.091(3) 0.095(3) 0.024(3) 0.079(3) 0.046(2)
C1 0.069(4) 0.056(3) 0.047(3) 0.006(2) 0.029(3) -0.006(2)
C2 0.066(4) 0.063(4) 0.070(4) 0.014(3) 0.020(3) 0.001(3)
C3 0.104(6) 0.089(5) 0.083(5) 0.043(4) 0.023(4) 0.005(4)
C4 0.137(8) 0.167(9) 0.082(5) 0.107(8) 0.043(5) 0.022(6)
C5 0.094(7) 0.222(12) 0.128(8) 0.071(8) 0.071(6) 0.039(9)
C6 0.074(4) 0.130(6) 0.090(5) 0.034(4) 0.054(4) 0.031(5)
C7 0.055(3) 0.045(2) 0.047(2) -0.005(2) 0.024(2) -0.007(2)
C8 0.066(3) 0.055(3) 0.053(3) 0.000(3) 0.022(2) -0.005(2)
C9 0.071(4) 0.076(4) 0.051(3) -0.013(3) 0.019(3) -0.013(3)
C10 0.083(4) 0.058(3) 0.072(4) -0.021(3) 0.047(4) -0.026(3)
C11 0.083(4) 0.051(3) 0.097(5) -0.012(3) 0.054(4) -0.022(3)
C12 0.064(3) 0.044(3) 0.070(3) -0.003(2) 0.028(3) -0.009(2)
C13 0.055(3) 0.048(3) 0.051(3) 0.004(2) 0.027(2) 0.002(2)
C14 0.085(4) 0.054(3) 0.071(4) -0.006(3) 0.047(3) -0.001(3)
C15 0.108(5) 0.052(3) 0.094(5) -0.003(3) 0.069(4) 0.005(3)
C16 0.091(5) 0.059(3) 0.076(4) 0.020(3) 0.052(4) 0.021(3)
C17 0.077(4) 0.081(4) 0.052(3) 0.013(3) 0.028(3) 0.010(3)
C18 0.060(3) 0.063(3) 0.054(3) 0.007(2) 0.027(2) 0.006(2)

loop_
_atom_type_symbol
_atom_type_description
_atom_type_scat_dispersion_real
_atom_type_scat_dispersion_imag
_atom_type_scat_source
C C 0.0033 0.0016
;
International Tables for Crystallography
(Vol. C, Tables 4.2.6.8 and 6.1.1.4)
;
H H 0.0000 0.0000
;
International Tables for Crystallography
(Vol. C, Table 6.1.1.4)
;
As As 0.0499 2.0058
;
International Tables for Crystallography
(Vol. C, Tables 4.2.6.8 and 6.1.1.4)
;
Cl Cl 0.1484 0.1585
;
International Tables for Crystallography
(Vol. C, Tables 4.2.6.8 and 6.1.1.4)
;
F F 0.0171 0.0103
;
International Tables for Crystallography
(Vol. C, Tables 4.2.6.8 and 6.1.1.4)
;
Pd Pd -0.9988 1.0072
;
International Tables for Crystallography
(Vol. C, Tables 4.2.6.8 and 6.1.1.4)
;

loop_
_geom_angle_atom_site_label_1
_geom_angle_atom_site_label_2
_geom_angle_atom_site_label_3
_geom_angle
_geom_angle_publ_flag
_geom_angle_site_symmetry_1
_geom_angle_site_symmetry_2
_geom_angle_site_symmetry_3
As1 Pd1 As1 180.00(2) yes . . 7_556
As1 Pd1 Cl1 91.33(5) yes . . .
As1 Pd1 Cl1 88.67(5) yes . . 7_556
As1 Pd1 Cl1 88.67(5) yes 7_556 . .
As1 Pd1 Cl1 91.33(5) yes 7_556 . 7_556
Cl1 Pd1 Cl1 180.00(8) yes . . 7_556
Pd1 As1 C1 115.20(17) yes . . .
Pd1 As1 C7 119.05(18) yes . . .
Pd1 As1 C13 110.01(14) yes . . .
C1 As1 C7 102.3(2) yes . . .
C1 As1 C13 105.1(3) yes . . .
C7 As1 C13 103.8(2) yes . . .
As1 C1 C2 116.9(5) yes . . .
As1 C1 C6 121.9(5) yes . . .
C2 C1 C6 121.2(6) yes . . .
C1 C2 C3 120.5(8) yes . . .
C2 C3 C4 116.5(8) yes . . .
F1 C4 C3 117.9(10) yes . . .
F1 C4 C5 117.2(12) yes . . .
C3 C4 C5 124.7(11) yes . . .
C4 C5 C6 118.1(11) yes . . .
C1 C6 C5 119.0(9) yes . . .
As1 C7 C8 121.5(4) yes . . .
As1 C7 C12 118.7(3) yes . . .
C8 C7 C12 119.5(5) yes . . .
C7 C8 C9 120.7(5) yes . . .
C8 C9 C10 118.7(5) yes . . .
F2 C10 C9 118.1(5) yes . . .
F2 C10 C11 119.0(6) yes . . .
C9 C10 C11 122.9(6) yes . . .
C10 C11 C12 118.8(6) yes . . .
C7 C12 C11 119.4(5) yes . . .
As1 C13 C14 121.6(4) yes . . .
As1 C13 C18 119.1(4) yes . . .
C14 C13 C18 119.4(5) yes . . .
C13 C14 C15 120.5(5) yes . . .
C14 C15 C16 117.4(6) yes . . .
F3 C16 C15 118.6(6) yes . . .
F3 C16 C17 117.1(5) yes . . .
C15 C16 C17 124.3(7) yes . . .
C16 C17 C18 117.6(5) yes . . .
C13 C18 C17 120.9(5) yes . . .
C1 C2 H2 119.767 no . . .
C3 C2 H2 119.764 no . . .
C2 C3 H3 121.734 no . . .
C4 C3 H3 121.723 no . . .
C4 C5 H5 120.959 no . . .
C6 C5 H5 120.965 no . . .
C1 C6 H6 120.493 no . . .
C5 C6 H6 120.485 no . . .
C7 C8 H8 119.672 no . . .
C9 C8 H8 119.677 no . . .
C8 C9 H9 120.619 no . . .
C10 C9 H9 120.638 no . . .
C10 C11 H11 120.616 no . . .
C12 C11 H11 120.602 no . . .
C7 C12 H12 120.294 no . . .
C11 C12 H12 120.277 no . . .
C13 C14 H14 119.751 no . . .
C15 C14 H14 119.737 no . . .
C14 C15 H15 121.311 no . . .
C16 C15 H15 121.321 no . . .
C16 C17 H17 121.209 no . . .
C18 C17 H17 121.213 no . . .
C13 C18 H18 119.559 no . . .
C17 C18 H18 119.558 no . . .

loop_
_geom_bond_atom_site_label_1
_geom_bond_atom_site_label_2
_geom_bond_distance
_geom_bond_publ_flag
_geom_bond_site_symmetry_1
_geom_bond_site_symmetry_2
Pd1 As1 2.4156(11) yes . .
Pd1 As1 2.4156(11) yes . 7_556
Pd1 Cl1 2.2829(19) yes . .
Pd1 Cl1 2.2829(19) yes . 7_556
As1 C1 1.956(6) yes . .
As1 C7 1.935(5) yes . .
As1 C13 1.925(6) yes . .
F1 C4 1.349(15) yes . .
F2 C10 1.355(8) yes . .
F3 C16 1.361(9) yes . .
C1 C2 1.378(8) yes . .
C1 C6 1.365(12) yes . .
C2 C3 1.386(11) yes . .
C3 C4 1.355(17) yes . .
C4 C5 1.361(18) yes . .
C5 C6 1.388(14) yes . .
C7 C8 1.372(6) yes . .
C7 C12 1.393(8) yes . .
C8 C9 1.380(8) yes . .
C9 C10 1.352(9) yes . .
C10 C11 1.355(8) yes . .
C11 C12 1.393(9) yes . .
C13 C14 1.387(8) yes . .
C13 C18 1.380(6) yes . .
C14 C15 1.402(11) yes . .
C15 C16 1.355(9) yes . .
C16 C17 1.367(9) yes . .
C17 C18 1.388(9) yes . .
C2 H2 0.930 no . .
C3 H3 0.930 no . .
C5 H5 0.930 no . .
C6 H6 0.930 no . .
C8 H8 0.930 no . .
C9 H9 0.930 no . .
C11 H11 0.930 no . .
C12 H12 0.930 no . .
C14 H14 0.930 no . .
C15 H15 0.930 no . .
C17 H17 0.930 no . .
C18 H18 0.930 no . .

loop_
_geom_contact_atom_site_label_1
_geom_contact_atom_site_label_2
_geom_contact_distance
_geom_contact_publ_flag
_geom_contact_site_symmetry_1
_geom_contact_site_symmetry_2
Pd1 C13 3.567(6) no . 7_556
Cl1 C1 3.430(6) no . 7_556
Cl1 C2 3.381(6) no . 7_556
Cl1 C7 3.563(5) no . .
Cl1 C12 3.300(6) no . .
F1 C2 3.563(12) no . .
F1 C6 3.576(12) no . .
F2 C8 3.582(8) no . .
F3 C18 3.588(8) no . .
C1 C4 2.690(13) no . .
C1 C8 3.190(9) no . .
C2 C5 2.751(15) no . .
C3 C6 2.787(12) no . .
C6 C13 3.284(9) no . .
C7 C10 2.730(8) no . .
C7 C14 3.254(10) no . .
C8 C11 2.753(9) no . .
C9 C12 2.761(7) no . .
C12 C13 3.464(9) no . .
C12 C14 3.469(11) no . .
C13 C16 2.729(9) no . .
C14 C17 2.772(8) no . .
C15 C18 2.775(9) no . .
Cl1 C15 3.435(9) no . 7_546
F1 F2 2.778(11) no . 2_565
F1 C3 3.394(11) no . 2_555
F1 C9 3.285(10) no . 2_565
F1 C10 3.139(10) no . 2_565
F2 F1 2.778(11) no . 2_545
F2 F3 3.389(6) no . 4_544
F2 C5 3.492(10) no . 4_554
F2 C6 3.239(9) no . 4_554
F2 C15 3.410(8) no . 4_544
F3 F2 3.389(6) no . 4_545
F3 C2 3.560(10) no . 4_555
F3 C8 3.437(8) no . 4_555
F3 C11 3.353(8) no . 4_545
F3 C18 3.524(7) no . 6_546
C2 F3 3.560(10) no . 4_554
C3 F1 3.394(11) no . 2_555
C5 F2 3.492(10) no . 4_555
C6 F2 3.239(9) no . 4_555
C8 F3 3.437(8) no . 4_554
C8 C16 3.550(11) no . 4_554
C9 F1 3.285(10) no . 2_545
C9 C17 3.543(11) no . 4_554
C10 F1 3.139(10) no . 2_545
C10 C17 3.558(10) no . 4_554
C11 F3 3.353(8) no . 4_544
C15 Cl1 3.435(9) no . 7_546
C15 F2 3.410(8) no . 4_545
C16 C8 3.550(11) no . 4_555
C17 C9 3.543(11) no . 4_555
C17 C10 3.558(10) no . 4_555
C18 F3 3.524(7) no . 6_556
Pd1 H2 3.4043 no . .
Pd1 H2 3.4043 no . 7_556
Pd1 H18 3.1122 no . .
Pd1 H18 3.1122 no . 7_556
As1 H2 2.8802 no . .
As1 H6 2.9967 no . .
As1 H8 2.9674 no . .
As1 H12 2.9346 no . .
As1 H14 2.9753 no . .
As1 H18 2.9088 no . .
Cl1 H2 3.1674 no . 7_556
Cl1 H12 2.9316 no . .
Cl1 H18 3.1208 no . 7_556
F1 H3 2.5094 no . .
F1 H5 2.4893 no . .
F2 H9 2.4975 no . .
F2 H11 2.5163 no . .
F3 H15 2.5225 no . .
F3 H17 2.5028 no . .
C1 H3 3.2459 no . .
C1 H5 3.2179 no . .
C1 H8 2.6768 no . .
C2 H6 3.2285 no . .
C2 H8 2.9428 no . .
C3 H5 3.2353 no . .
C4 H2 3.1776 no . .
C4 H6 3.2024 no . .
C5 H3 3.2410 no . .
C6 H2 3.2222 no . .
C6 H8 3.3385 no . .
C6 H14 3.5702 no . .
C7 H9 3.2310 no . .
C7 H11 3.2499 no . .
C7 H14 2.7972 no . .
C8 H12 3.2290 no . .
C8 H14 3.5675 no . .
C9 H11 3.2120 no . .
C10 H8 3.1904 no . .
C10 H12 3.2073 no . .
C11 H9 3.2125 no . .
C12 H8 3.2282 no . .
C12 H14 3.0347 no . .
C13 H6 2.8193 no . .
C13 H12 3.1772 no . .
C13 H15 3.2656 no . .
C13 H17 3.2506 no . .
C14 H6 2.9179 no . .
C14 H12 3.2670 no . .
C14 H18 3.2273 no . .
C15 H17 3.2392 no . .
C16 H14 3.1979 no . .
C16 H18 3.1987 no . .
C17 H15 3.2414 no . .
C18 H14 3.2274 no . .
H2 H3 2.3369 no . .
H2 H8 3.0729 no . .
H5 H6 2.3378 no . .
H6 H14 2.9024 no . .
H8 H9 2.3145 no . .
H11 H12 2.3352 no . .
H12 H14 3.0524 no . .
H14 H15 2.3467 no . .
H17 H18 2.3289 no . .
Cl1 H12 3.5724 no . 7_546
Cl1 H15 3.3910 no . 7_546
Cl1 H17 2.8532 no . 4_554
F1 H3 2.8686 no . 2_555
F1 H5 3.3679 no . 3_566
F1 H9 3.0745 no . 2_565
F2 H5 3.5916 no . 4_554
F2 H6 3.1837 no . 4_554
F2 H15 2.5974 no . 4_544
F3 H2 2.7883 no . 4_555
F3 H8 3.3116 no . 4_555
F3 H11 2.5760 no . 4_545
F3 H17 3.5276 no . 6_546
F3 H18 2.8022 no . 6_546
C3 H3 3.5486 no . 2_555
C3 H14 3.1242 no . 1_565
C4 H3 3.4211 no . 2_555
C7 H17 3.3875 no . 4_554
C8 H17 3.5794 no . 4_554
C9 H3 3.4546 no . 1_545
C10 H3 3.3184 no . 1_545
C10 H17 3.5666 no . 4_554
C11 H2 3.0492 no . 1_545
C11 H3 3.3572 no . 1_545
C11 H17 3.3968 no . 4_554
C12 H2 3.4974 no . 1_545
C12 H3 3.5469 no . 1_545
C12 H17 3.2916 no . 4_554
C16 H18 3.4939 no . 6_546
C17 H11 3.1819 no . 7_546
C18 H11 3.1253 no . 7_546
H2 F3 2.7883 no . 4_554
H2 C11 3.0492 no . 1_565
H2 C12 3.4974 no . 1_565
H2 H11 2.8066 no . 1_565
H2 H12 3.5775 no . 1_565
H3 F1 2.8686 no . 2_555
H3 C3 3.5486 no . 2_555
H3 C4 3.4211 no . 2_555
H3 C9 3.4546 no . 1_565
H3 C10 3.3184 no . 1_565
H3 C11 3.3572 no . 1_565
H3 C12 3.5469 no . 1_565
H3 H3 3.2173 no . 2_555
H3 H14 2.9018 no . 1_565
H5 F1 3.3679 no . 3_566
H5 F2 3.5916 no . 4_555
H5 H9 3.5944 no . 2_555
H5 H15 3.1533 no . 3_556
H6 F2 3.1837 no . 4_555
H6 H9 3.1278 no . 4_555
H8 F3 3.3116 no . 4_554
H9 F1 3.0745 no . 2_545
H9 H5 3.5944 no . 2_555
H9 H6 3.1278 no . 4_554
H11 F3 2.5760 no . 4_544
H11 C17 3.1819 no . 7_546
H11 C18 3.1253 no . 7_546
H11 H2 2.8066 no . 1_545
H11 H17 3.1402 no . 7_546
H11 H18 3.0339 no . 7_546
H12 Cl1 3.5724 no . 7_546
H12 H2 3.5775 no . 1_545
H12 H12 2.9698 no . 7_546
H14 C3 3.1242 no . 1_545
H14 H3 2.9018 no . 1_545
H15 Cl1 3.3910 no . 7_546
H15 F2 2.5974 no . 4_545
H15 H5 3.1533 no . 3_556
H17 Cl1 2.8532 no . 4_555
H17 F3 3.5276 no . 6_556
H17 C7 3.3875 no . 4_555
H17 C8 3.5794 no . 4_555
H17 C10 3.5666 no . 4_555
H17 C11 3.3968 no . 4_555
H17 C12 3.2916 no . 4_555
H17 H11 3.1402 no . 7_546
H17 H18 3.2469 no . 6_546
H18 F3 2.8022 no . 6_556
H18 C16 3.4939 no . 6_556
H18 H11 3.0339 no . 7_546
H18 H17 3.2469 no . 6_556

loop_
_geom_torsion_atom_site_label_1
_geom_torsion_atom_site_label_2
_geom_torsion_atom_site_label_3
_geom_torsion_atom_site_label_4
_geom_torsion
_geom_torsion_publ_flag
_geom_torsion_site_symmetry_1
_geom_torsion_site_symmetry_2
_geom_torsion_site_symmetry_3
_geom_torsion_site_symmetry_4
Cl1 Pd1 As1 C1 -147.14(5) no . . . .
Cl1 Pd1 As1 C7 -25.12(4) no . . . .
Cl1 Pd1 As1 C13 94.34(5) no . . . .
Cl1 Pd1 As1 C1 32.86(5) no 7_556 . . .
Cl1 Pd1 As1 C7 154.88(4) no 7_556 . . .
Cl1 Pd1 As1 C13 -85.66(5) no 7_556 . . .
Cl1 Pd1 As1 C1 -32.86(5) no . . 7_556 7_556
Cl1 Pd1 As1 C7 -154.88(4) no . . 7_556 7_556
Cl1 Pd1 As1 C13 85.66(5) no . . 7_556 7_556
Cl1 Pd1 As1 C1 147.14(5) no 7_556 . 7_556 7_556
Cl1 Pd1 As1 C7 25.12(4) no 7_556 . 7_556 7_556
Cl1 Pd1 As1 C13 -94.34(5) no 7_556 . 7_556 7_556
Pd1 As1 C1 C2 38.7(4) no . . . .
Pd1 As1 C1 C6 -138.6(3) no . . . .
Pd1 As1 C7 C8 -110.6(4) no . . . .
Pd1 As1 C7 C12 63.9(4) no . . . .
Pd1 As1 C13 C14 -153.6(3) no . . . .
Pd1 As1 C13 C18 26.9(4) no . . . .
C1 As1 C7 C8 17.7(5) no . . . .
C1 As1 C7 C12 -167.8(4) no . . . .
C7 As1 C1 C2 -91.9(4) no . . . .
C7 As1 C1 C6 90.7(4) no . . . .
C1 As1 C13 C14 81.8(4) no . . . .
C1 As1 C13 C18 -97.7(4) no . . . .
C13 As1 C1 C2 160.0(3) no . . . .
C13 As1 C1 C6 -17.4(4) no . . . .
C7 As1 C13 C14 -25.2(5) no . . . .
C7 As1 C13 C18 155.3(4) no . . . .
C13 As1 C7 C8 126.8(4) no . . . .
C13 As1 C7 C12 -58.7(4) no . . . .
As1 C1 C2 C3 -178.8(3) no . . . .
As1 C1 C6 C5 177.2(4) no . . . .
C2 C1 C6 C5 -0.1(9) no . . . .
C6 C1 C2 C3 -1.4(8) no . . . .
C1 C2 C3 C4 1.5(9) no . . . .
C2 C3 C4 F1 175.6(6) no . . . .
C2 C3 C4 C5 -0.1(13) no . . . .
F1 C4 C5 C6 -177.1(8) no . . . .
C3 C4 C5 C6 -1.3(15) no . . . .
C4 C5 C6 C1 1.4(13) no . . . .
As1 C7 C8 C9 174.9(4) no . . . .
As1 C7 C12 C11 -174.3(4) no . . . .
C8 C7 C12 C11 0.4(9) no . . . .
C12 C7 C8 C9 0.5(9) no . . . .
C7 C8 C9 C10 -1.8(10) no . . . .
C8 C9 C10 F2 -176.6(6) no . . . .
C8 C9 C10 C11 2.5(11) no . . . .
F2 C10 C11 C12 177.4(6) no . . . .
C9 C10 C11 C12 -1.7(12) no . . . .
C10 C11 C12 C7 0.2(11) no . . . .
As1 C13 C14 C15 -179.7(4) no . . . .
As1 C13 C18 C17 179.8(4) no . . . .
C14 C13 C18 C17 0.3(9) no . . . .
C18 C13 C14 C15 -0.2(9) no . . . .
C13 C14 C15 C16 0.0(11) no . . . .
C14 C15 C16 F3 -179.9(6) no . . . .
C14 C15 C16 C17 0.1(12) no . . . .
F3 C16 C17 C18 180.0(6) no . . . .
C15 C16 C17 C18 -0.1(12) no . . . .
C16 C17 C18 C13 -0.1(10) no . . . .
